data_2219103
loop_
_publ_author_name
'Xu, Feng'
'Hu, Weixiao'

_publ_section_title 6-Methyl-<i>N</i>-(2-methylphenyl)-3-phenyl-1,6-dihydro-1,2,4,5-tetrazine-1-carboxamide
_journal_coeditor_code LX2060
_journal_issue 8
_journal_name_full 'Acta Crystallographica Section E'
_journal_page_first o1432
_journal_paper_doi 10.1107/S1600536808020199
_journal_volume 64
_journal_year 2008
_chemical_formula_iupac 'C17 H16 N5 O'
_chemical_formula_moiety 'C17 H16 N5 O'
_chemical_formula_sum 'C17 H16 N5 O'
_chemical_formula_weight 306.35
_chemical_melting_point_gt 378
_chemical_melting_point_lt 380
_chemical_name_systematic 6-Methyl-N-(2-methylphenyl)-3-phenyl-1,6-dihydro-1,2,4,5-tetrazine-1-carboxamide
_space_group_IT_number 14
_symmetry_cell_setting monoclinic
_symmetry_space_group_name_Hall '-P 2ybc'
_symmetry_space_group_name_H-M 'P 1 21/c 1'
_atom_sites_solution_hydrogens geom
_atom_sites_solution_primary direct
_atom_sites_solution_secondary difmap
_audit_creation_method SHELXL97
_cell_angle_alpha 90.00
_cell_angle_beta 102.055(6)
_cell_angle_gamma 90.00
_cell_formula_units_Z 4
_cell_length_a 13.941(6)
_cell_length_b 5.675(2)
_cell_length_c 20.614(8)
_cell_measurement_reflns_used 742
_cell_measurement_temperature 291(2)
_cell_measurement_theta_max 24.813
_cell_measurement_theta_min 3.239
_cell_volume 1594.9(11)
_computing_cell_refinement 'SAINT (Bruker, 2005)'
_computing_data_collection 'SMART (Bruker, 2005)'
_computing_data_reduction 'SAINT (Bruker, 2005)'
_computing_molecular_graphics 'SHELXTL (Sheldrick, 2008)'
_computing_publication_material 'SHELXTL (Sheldrick, 2008)'
_computing_structure_refinement 'SHELXL97 (Sheldrick, 2008)'
_computing_structure_solution 'SHELXS97 (Sheldrick, 2008)'
_diffrn_ambient_temperature 293(2)
_diffrn_detector_area_resol_mean 10.0
_diffrn_measured_fraction_theta_full 0.997
_diffrn_measured_fraction_theta_max 0.997
_diffrn_measurement_device_type 'Bruker SMART APEX CCD area-detector'
_diffrn_measurement_method '\f and \w'
_diffrn_radiation_monochromator graphite
_diffrn_radiation_source 'fine-focus sealed tube'
_diffrn_radiation_type MoK\a
_diffrn_radiation_wavelength 0.71073
_diffrn_reflns_av_R_equivalents 0.0836
_diffrn_reflns_av_sigmaI/netI 0.0732
_diffrn_reflns_limit_h_max 8
_diffrn_reflns_limit_h_min -17
_diffrn_reflns_limit_k_max 7
_diffrn_reflns_limit_k_min -6
_diffrn_reflns_limit_l_max 25
_diffrn_reflns_limit_l_min -25
_diffrn_reflns_number 6815
_diffrn_reflns_theta_full 26.00
_diffrn_reflns_theta_max 26.00
_diffrn_reflns_theta_min 1.49
_diffrn_standards_number 0
_exptl_absorpt_coefficient_mu 0.084
_exptl_absorpt_correction_T_max 0.9950
_exptl_absorpt_correction_T_min 0.9799
_exptl_absorpt_correction_type multi-scan
_exptl_absorpt_process_details '(SADABS; Sheldrick, 1996)'
_exptl_crystal_colour red
_exptl_crystal_density_diffrn 1.276
_exptl_crystal_density_method 'not measured'
_exptl_crystal_description prism
_exptl_crystal_F_000 644
_exptl_crystal_size_max 0.12
_exptl_crystal_size_mid 0.10
_exptl_crystal_size_min 0.06
_refine_diff_density_max 0.536
_refine_diff_density_min -0.310
_refine_ls_extinction_coef 0.031(5)
_refine_ls_extinction_expression Fc^*^=kFc[1+0.001xFc^2^\l^3^/sin(2\q)]^-1/4^
_refine_ls_extinction_method 'SHELXL97 (Sheldrick, 2008)'
_refine_ls_goodness_of_fit_ref 0.940
_refine_ls_hydrogen_treatment mixed
_refine_ls_matrix_type full
_refine_ls_number_parameters 226
_refine_ls_number_reflns 3116
_refine_ls_number_restraints 0
_refine_ls_restrained_S_all 0.940
_refine_ls_R_factor_all 0.0998
_refine_ls_R_factor_gt 0.0721
_refine_ls_shift/su_max 0.000
_refine_ls_shift/su_mean 0.000
_refine_ls_structure_factor_coef Fsqd
_refine_ls_weighting_details 'calc w = 1/[\s^2^(Fo^2^)+(0.1133P)^2^] where P=(Fo^2^+2Fc^2^)/3'
_refine_ls_weighting_scheme calc
_refine_ls_wR_factor_gt 0.1759
_refine_ls_wR_factor_ref 0.1926
_reflns_number_gt 1882
_reflns_number_total 3116
_reflns_threshold_expression I>2\s(I)
_cod_data_source_file lx2060.cif
_cod_data_source_block I
_cod_original_sg_symbol_H-M 'P 21/c'
_cod_database_code 2219103
_cod_database_fobs_code 2219103

loop_
_symmetry_equiv_pos_as_xyz
'x, y, z'
'-x, y+1/2, -z+1/2'
'-x, -y, -z'
'x, -y-1/2, z-1/2'

loop_
_atom_site_type_symbol
_atom_site_label
_atom_site_fract_x
_atom_site_fract_y
_atom_site_fract_z
_atom_site_U_iso_or_equiv
_atom_site_adp_type
_atom_site_calc_flag
_atom_site_refinement_flags
_atom_site_occupancy
O O 0.79549(13) 0.2358(3) 0.73526(8) 0.0685(5) Uani d . 1
N N1 0.82379(14) 0.4541(3) 0.64939(9) 0.0552(5) Uani d . 1
N N2 0.79315(13) 0.5181(3) 0.58485(9) 0.0522(5) Uani d . 1
N N3 0.88534(17) 0.8632(4) 0.61618(12) 0.0685(6) Uani d . 1
N N4 0.91853(17) 0.7948(4) 0.67409(12) 0.0724(6) Uani d . 1
N N5 0.68918(15) 0.2115(4) 0.63448(10) 0.0598(6) Uani d . 1
H H5N 0.6759(17) 0.282(4) 0.5967(12) 0.054(6) Uiso d . 1
C C1 0.91906(18) 0.5354(4) 0.68427(11) 0.0587(6) Uani d . 1
C C2 0.83633(17) 0.7032(4) 0.56768(11) 0.0526(6) Uani d . 1
C C3 0.82173(17) 0.7755(4) 0.49788(12) 0.0542(6) Uani d . 1
C C4 0.77371(19) 0.6256(5) 0.44798(12) 0.0644(7) Uani d . 1
H H4 0.7490 0.4824 0.4592 0.077 Uiso calc R 1
C C5 0.7624(2) 0.6873(6) 0.38197(14) 0.0813(9) Uani d . 1
H H5 0.7307 0.5853 0.3491 0.098 Uiso calc R 1
C C6 0.7975(2) 0.8971(6) 0.36496(16) 0.0825(9) Uani d . 1
H H6 0.7889 0.9392 0.3205 0.099 Uiso calc R 1
C C7 0.8452(3) 1.0452(6) 0.41287(18) 0.0876(10) Uani d . 1
H H7 0.8701 1.1870 0.4009 0.105 Uiso calc R 1
C C8 0.8571(2) 0.9862(5) 0.47985(15) 0.0788(8) Uani d . 1
H H8 0.8889 1.0897 0.5123 0.095 Uiso calc R 1
C C9 0.76906(18) 0.2904(4) 0.67787(11) 0.0535(6) Uani d . 1
C C10 0.61865(18) 0.0506(4) 0.64801(11) 0.0559(6) Uani d . 1
C C11 0.6437(2) -0.1223(5) 0.69669(13) 0.0724(8) Uani d . 1
H H11 0.7077 -0.1329 0.7210 0.087 Uiso calc R 1
C C12 0.5740(3) -0.2762(6) 0.70856(15) 0.0883(10) Uani d . 1
H H12 0.5905 -0.3910 0.7412 0.106 Uiso calc R 1
C C13 0.4807(3) -0.2619(6) 0.67292(18) 0.0928(11) Uani d . 1
H H13 0.4330 -0.3646 0.6817 0.111 Uiso calc R 1
C C14 0.4564(2) -0.0944(6) 0.62345(16) 0.0817(9) Uani d . 1
H H14 0.3926 -0.0891 0.5987 0.098 Uiso calc R 1
C C15 0.52429(19) 0.0652(4) 0.60974(12) 0.0601(7) Uani d . 1
C C16 1.00241(18) 0.4238(5) 0.65920(13) 0.0658(7) Uani d . 1
H H16A 1.0013 0.2564 0.6656 0.099 Uiso calc R 1
H H16B 1.0636 0.4865 0.6832 0.099 Uiso calc R 1
H H16C 0.9955 0.4575 0.6128 0.099 Uiso calc R 1
C C17 0.4969(3) 0.2482(6) 0.55605(17) 0.0790(8) Uani d . 1
H H17A 0.431(3) 0.232(5) 0.5290(16) 0.102(10) Uiso d . 1
H H17B 0.543(2) 0.223(5) 0.5212(15) 0.092(9) Uiso d . 1
H H17C 0.511(3) 0.408(7) 0.5726(16) 0.107(11) Uiso d . 1

loop_
_atom_site_aniso_label
_atom_site_aniso_U_11
_atom_site_aniso_U_22
_atom_site_aniso_U_33
_atom_site_aniso_U_12
_atom_site_aniso_U_13
_atom_site_aniso_U_23
O 0.0755(12) 0.0808(13) 0.0475(10) -0.0050(9) 0.0090(8) 0.0014(7)
N1 0.0491(11) 0.0653(12) 0.0486(10) -0.0056(10) 0.0039(8) 0.0001(8)
N2 0.0469(11) 0.0556(11) 0.0529(11) -0.0018(9) 0.0077(8) 0.0026(8)
N3 0.0682(14) 0.0511(12) 0.0823(15) -0.0009(10) 0.0067(12) -0.0101(10)
N4 0.0740(15) 0.0636(14) 0.0742(15) -0.0012(11) 0.0030(12) -0.0181(11)
N5 0.0537(12) 0.0737(14) 0.0501(12) -0.0109(10) 0.0064(10) 0.0102(9)
C1 0.0521(15) 0.0578(14) 0.0616(14) -0.0068(12) 0.0015(11) -0.0095(10)
C2 0.0488(13) 0.0424(12) 0.0658(14) 0.0002(11) 0.0098(11) -0.0017(9)
C3 0.0427(13) 0.0485(13) 0.0722(15) 0.0022(10) 0.0137(11) 0.0085(10)
C4 0.0610(16) 0.0681(16) 0.0637(15) -0.0068(13) 0.0123(12) 0.0116(11)
C5 0.0763(19) 0.101(2) 0.0649(16) -0.0060(17) 0.0117(14) 0.0133(14)
C6 0.0736(19) 0.095(2) 0.0832(19) 0.0109(18) 0.0271(16) 0.0321(17)
C7 0.094(2) 0.0653(19) 0.115(3) -0.0012(17) 0.047(2) 0.0308(17)
C8 0.084(2) 0.0583(17) 0.098(2) -0.0070(15) 0.0271(16) 0.0097(14)
C9 0.0520(14) 0.0604(14) 0.0484(13) 0.0014(11) 0.0111(11) -0.0033(10)
C10 0.0597(15) 0.0570(14) 0.0548(13) -0.0092(12) 0.0210(11) -0.0027(10)
C11 0.0846(19) 0.0703(17) 0.0646(15) -0.0100(15) 0.0209(14) 0.0082(12)
C12 0.119(3) 0.080(2) 0.0732(18) -0.028(2) 0.035(2) 0.0027(14)
C13 0.106(3) 0.089(2) 0.097(2) -0.042(2) 0.053(2) -0.0174(18)
C14 0.0644(18) 0.090(2) 0.096(2) -0.0193(16) 0.0277(16) -0.0261(17)
C15 0.0571(16) 0.0621(15) 0.0645(14) -0.0049(12) 0.0205(12) -0.0115(11)
C16 0.0513(15) 0.0635(16) 0.0779(16) -0.0031(12) 0.0029(12) 0.0007(11)
C17 0.064(2) 0.078(2) 0.087(2) 0.0031(17) -0.0032(17) -0.0037(16)

loop_
_atom_type_symbol
_atom_type_description
_atom_type_scat_dispersion_real
_atom_type_scat_dispersion_imag
_atom_type_scat_source
C C 0.0033 0.0016 'International Tables Vol C Tables 4.2.6.8 and 6.1.1.4'
H H 0.0000 0.0000 'International Tables Vol C Tables 4.2.6.8 and 6.1.1.4'
N N 0.0061 0.0033 'International Tables Vol C Tables 4.2.6.8 and 6.1.1.4'
O O 0.0106 0.0060 'International Tables Vol C Tables 4.2.6.8 and 6.1.1.4'

loop_
_geom_angle_atom_site_label_1
_geom_angle_atom_site_label_2
_geom_angle_atom_site_label_3
_geom_angle
N2 N1 C9 119.9(2)
N2 N1 C1 118.0(2)
C9 N1 C1 121.7(2)
C2 N2 N1 114.5(2)
N4 N3 C2 120.2(2)
N3 N4 C1 115.6(2)
C9 N5 C10 126.5(2)
C9 N5 H5N 115.8(16)
C10 N5 H5N 117.0(16)
N1 C1 N4 105.6(2)
N1 C1 C16 112.9(2)
N4 C1 C16 110.4(2)
N2 C2 N3 120.7(2)
N2 C2 C3 121.1(2)
N3 C2 C3 117.4(2)
C8 C3 C4 118.4(2)
C8 C3 C2 121.6(2)
C4 C3 C2 120.0(2)
C5 C4 C3 120.7(2)
C5 C4 H4 119.7
C3 C4 H4 119.7
C6 C5 C4 120.2(3)
C6 C5 H5 119.9
C4 C5 H5 119.9
C7 C6 C5 120.1(3)
C7 C6 H6 120.0
C5 C6 H6 120.0
C6 C7 C8 120.6(3)
C6 C7 H7 119.7
C8 C7 H7 119.7
C3 C8 C7 120.1(3)
C3 C8 H8 120.0
C7 C8 H8 120.0
O C9 N5 127.3(2)
O C9 N1 119.9(2)
N5 C9 N1 112.8(2)
C15 C10 C11 121.1(2)
C15 C10 N5 117.7(2)
C11 C10 N5 121.1(2)
C12 C11 C10 119.9(3)
C12 C11 H11 120.1
C10 C11 H11 120.1
C13 C12 C11 120.2(3)
C13 C12 H12 119.9
C11 C12 H12 119.9
C12 C13 C14 120.0(3)
C12 C13 H13 120.0
C14 C13 H13 120.0
C15 C14 C13 122.0(3)
C15 C14 H14 119.0
C13 C14 H14 119.0
C14 C15 C10 116.9(2)
C14 C15 C17 121.5(3)
C10 C15 C17 121.5(2)
C1 C16 H16A 109.5
C1 C16 H16B 109.5
H16A C16 H16B 109.5
C1 C16 H16C 109.5
H16A C16 H16C 109.5
H16B C16 H16C 109.5
C15 C17 H17A 114.5(19)
C15 C17 H17B 107.6(16)
H17A C17 H17B 104(2)
C15 C17 H17C 112.6(19)
H17A C17 H17C 113(3)
H17B C17 H17C 105(3)

loop_
_geom_bond_atom_site_label_1
_geom_bond_atom_site_label_2
_geom_bond_distance
O C9 1.204(3)
N1 N2 1.359(3)
N1 C9 1.406(3)
N1 C1 1.447(3)
N2 C2 1.296(3)
N3 N4 1.249(3)
N3 C2 1.416(3)
N4 C1 1.487(3)
N5 C9 1.351(3)
N5 C10 1.412(3)
N5 H5N 0.86(2)
C1 C16 1.506(3)
C2 C3 1.469(3)
C3 C8 1.374(4)
C3 C4 1.394(4)
C4 C5 1.382(4)
C4 H4 0.9300
C5 C6 1.361(4)
C5 H5 0.9300
C6 C7 1.360(5)
C6 H6 0.9300
C7 C8 1.397(4)
C7 H7 0.9300
C8 H8 0.9300
C10 C15 1.388(4)
C10 C11 1.395(4)
C11 C12 1.366(4)
C11 H11 0.9300
C12 C13 1.356(5)
C12 H12 0.9300
C13 C14 1.383(5)
C13 H13 0.9300
C14 C15 1.381(4)
C14 H14 0.9300
C15 C17 1.508(4)
C16 H16A 0.9600
C16 H16B 0.9600
C16 H16C 0.9600
C17 H17A 0.98(4)
C17 H17B 1.07(3)
C17 H17C 0.97(4)

loop_
_geom_hbond_atom_site_label_D
_geom_hbond_atom_site_label_H
_geom_hbond_atom_site_label_A
_geom_hbond_site_symmetry_A
_geom_hbond_distance_DH
_geom_hbond_distance_HA
_geom_hbond_distance_DA
_geom_hbond_angle_DHA
C6 H6 O 4_575 0.93 2.56 3.385(3) 147.7

loop_
_geom_torsion_atom_site_label_1
_geom_torsion_atom_site_label_2
_geom_torsion_atom_site_label_3
_geom_torsion_atom_site_label_4
_geom_torsion
C9 N1 N2 C2 166.3(2)
C1 N1 N2 C2 -21.5(3)
C2 N3 N4 C1 10.6(3)
N2 N1 C1 N4 52.3(3)
C9 N1 C1 N4 -135.5(2)
N2 N1 C1 C16 -68.4(3)
C9 N1 C1 C16 103.7(2)
N3 N4 C1 N1 -45.4(3)
N3 N4 C1 C16 77.0(3)
N1 N2 C2 N3 -19.4(3)
N1 N2 C2 C3 171.32(19)
N4 N3 C2 N2 25.8(3)
N4 N3 C2 C3 -164.6(2)
N2 C2 C3 C8 171.8(2)
N3 C2 C3 C8 2.2(3)
N2 C2 C3 C4 -10.2(4)
N3 C2 C3 C4 -179.8(2)
C8 C3 C4 C5 0.3(4)
C2 C3 C4 C5 -177.7(2)
C3 C4 C5 C6 -0.5(4)
C4 C5 C6 C7 1.0(5)
C5 C6 C7 C8 -1.2(5)
C4 C3 C8 C7 -0.5(4)
C2 C3 C8 C7 177.5(3)
C6 C7 C8 C3 1.0(5)
C10 N5 C9 O 1.3(4)
C10 N5 C9 N1 -178.6(2)
N2 N1 C9 O -179.1(2)
C1 N1 C9 O 8.9(3)
N2 N1 C9 N5 0.8(3)
C1 N1 C9 N5 -171.2(2)
C9 N5 C10 C15 152.7(2)
C9 N5 C10 C11 -29.4(4)
C15 C10 C11 C12 -2.0(4)
N5 C10 C11 C12 -179.8(2)
C10 C11 C12 C13 0.3(4)
C11 C12 C13 C14 1.4(5)
C12 C13 C14 C15 -1.6(5)
C13 C14 C15 C10 0.0(4)
C13 C14 C15 C17 -179.5(3)
C11 C10 C15 C14 1.8(3)
N5 C10 C15 C14 179.7(2)
C11 C10 C15 C17 -178.7(3)
N5 C10 C15 C17 -0.8(3)
